data_1566021
loop_
_publ_author_name
'Mitsuhashi, Ryoji'
'Hosoya, Satoshi'
'Sunatsuki, Yukinari'
'Suzuki, Takayoshi'
'Mikuriya, Masahiro'

_publ_section_title
;
 Field-induced single-ion magnet behaviors in 1-dimensionally assembled
 tetrahedral cobalt(II) complexes with halide donors
;
_journal_name_full 'Inorganica Chimica Acta'
_journal_page_first 120667
_journal_paper_doi 10.1016/j.ica.2021.120667
_journal_volume 529
_journal_year 2022
_chemical_formula_moiety 'C20 H24 Br2 Co N4 O2'
_chemical_formula_sum 'C20 H24 Br2 Co N4 O2'
_chemical_formula_weight 571.18
_space_group_crystal_system monoclinic
_space_group_IT_number 5
_space_group_name_Hall 'C 2y'
_space_group_name_H-M_alt 'C 1 2 1'
_atom_sites_solution_hydrogens mixed
_audit_creation_method SHELXL-2014/7
_cell_angle_alpha 90
_cell_angle_beta 112.930(2)
_cell_angle_gamma 90
_cell_formula_units_Z 2
_cell_length_a 14.659(2)
_cell_length_b 9.0379(15)
_cell_length_c 8.4520(14)
_cell_measurement_reflns_used 1348
_cell_measurement_temperature 90(2)
_cell_measurement_theta_max 26.77
_cell_measurement_theta_min 2.62
_cell_volume 1031.3(3)
_computing_cell_refinement 'Bruker SAINT'
_computing_data_collection 'Bruker APEX2'
_computing_data_reduction 'Bruker SAINT'
_computing_molecular_graphics 'SHELXL-2014/7 (Sheldrick, 2014)'
_computing_publication_material 'Yadokari-XG 2009 (Wakita,Nemoto et al., 2009)'
_computing_structure_refinement 'SHELXL-2014/7 (Sheldrick, 2014)'
_computing_structure_solution 'SHELXT 2014/5 (Sheldrick, 2014)'
_diffrn_ambient_temperature 90(2)
_diffrn_measured_fraction_theta_full 0.990
_diffrn_measured_fraction_theta_max 0.982
_diffrn_measurement_device_type 'Bruker APEX CCD'
_diffrn_measurement_method '\f and \w scans'
_diffrn_radiation_type MoK\a
_diffrn_radiation_wavelength 0.71073
_diffrn_reflns_av_unetI/netI 0.0396
_diffrn_reflns_Laue_measured_fraction_full 0.990
_diffrn_reflns_Laue_measured_fraction_max 0.982
_diffrn_reflns_limit_h_max 17
_diffrn_reflns_limit_h_min -18
_diffrn_reflns_limit_k_max 11
_diffrn_reflns_limit_k_min 0
_diffrn_reflns_limit_l_max 10
_diffrn_reflns_limit_l_min 0
_diffrn_reflns_number 1226
_diffrn_reflns_point_group_measured_fraction_full 0.529
_diffrn_reflns_point_group_measured_fraction_max 0.522
_diffrn_reflns_theta_full 25.242
_diffrn_reflns_theta_max 27.494
_diffrn_reflns_theta_min 3.131
_exptl_absorpt_coefficient_mu 4.732
_exptl_absorpt_correction_T_max 0.557
_exptl_absorpt_correction_T_min 0.396
_exptl_absorpt_correction_type multi-scan
_exptl_absorpt_process_details Twinabs
_exptl_crystal_colour blue
_exptl_crystal_density_diffrn 1.839
_exptl_crystal_description platelet
_exptl_crystal_F_000 570
_exptl_crystal_size_max 0.240
_exptl_crystal_size_mid 0.140
_exptl_crystal_size_min 0.140
_refine_diff_density_max 3.283
_refine_diff_density_min -0.859
_refine_diff_density_rms 0.163
_refine_ls_abs_structure_details
;
No quotients, so Flack parameter determined by classical intensity fit
;
_refine_ls_abs_structure_Flack -0.005(18)
_refine_ls_extinction_coef .
_refine_ls_extinction_method none
_refine_ls_goodness_of_fit_ref 1.113
_refine_ls_hydrogen_treatment mixed
_refine_ls_matrix_type full
_refine_ls_number_parameters 136
_refine_ls_number_reflns 1226
_refine_ls_number_restraints 2
_refine_ls_restrained_S_all 1.112
_refine_ls_R_factor_all 0.0511
_refine_ls_R_factor_gt 0.0466
_refine_ls_shift/su_max 0.000
_refine_ls_shift/su_mean 0.000
_refine_ls_structure_factor_coef Fsqd
_refine_ls_weighting_details 'w=1/[\s^2^(Fo^2^)+(0.0689P)^2^+1.8815P] where P=(Fo^2^+2Fc^2^)/3'
_refine_ls_weighting_scheme calc
_refine_ls_wR_factor_gt 0.1125
_refine_ls_wR_factor_ref 0.1166
_reflns_Friedel_coverage 0.000
_reflns_Friedel_fraction_full 0.000
_reflns_Friedel_fraction_max 0.000
_reflns_number_gt 1155
_reflns_number_total 1226
_reflns_threshold_expression 'I > 2\s(I)'
_cod_data_source_file ICA-2022-529-120667.cif
_cod_data_source_block twin4_c
_cod_original_sg_symbol_H-M 'C 2'
_cod_database_code 1566021
_shelx_shelxl_version_number 2014/7
_shelx_space_group_comment
;
The symmetry employed for this shelxl refinement is uniquely defined
by the following loop, which should always be used as a source of
symmetry information in preference to the above space-group names.
They are only intended as comments.
;
_shelx_estimated_absorpt_t_min 0.396
_shelx_estimated_absorpt_t_max 0.557

loop_
_space_group_symop_operation_xyz
'x, y, z'
'-x, y, -z'
'x+1/2, y+1/2, z'
'-x+1/2, y+1/2, -z'

loop_
_atom_site_label
_atom_site_type_symbol
_atom_site_fract_x
_atom_site_fract_y
_atom_site_fract_z
_atom_site_U_iso_or_equiv
_atom_site_adp_type
_atom_site_occupancy
_atom_site_site_symmetry_order
_atom_site_calc_flag
_atom_site_refinement_flags_posn
_atom_site_refinement_flags_adp
_atom_site_refinement_flags_occupancy
_atom_site_disorder_assembly
_atom_site_disorder_group
Br1 Br 0.64218(5) 0.21170(12) 0.69836(10) 0.0236(2) Uani 1 1 d . . . A 1
Co1 Co 0.5000 0.34144(16) 0.5000 0.0185(4) Uani 1 2 d S T P . .
O1 O 0.5725(4) 0.4687(7) 0.4032(8) 0.0215(12) Uani 1 1 d . . . . .
C1 C 0.5413(6) 0.6007(11) 0.3323(12) 0.0206(18) Uani 1 1 d . . . . .
C2 C 0.4561(6) 0.6085(10) 0.1787(11) 0.0223(19) Uani 1 1 d . . . . .
H2 H 0.4220 0.5199 0.1292 0.027 Uiso 1 1 calc R U . . .
C3 C 0.4214(5) 0.7403(9) 0.0997(9) 0.0131(16) Uani 1 1 d . . . . .
H3 H 0.3680 0.7417 -0.0096 0.016 Uiso 1 1 calc R U . . .
C4 C 0.4640(6) 0.8732(10) 0.1783(11) 0.0194(18) Uani 1 1 d . . . . .
H4 H 0.4368 0.9653 0.1274 0.023 Uiso 1 1 calc R U . . .
C5 C 0.5473(6) 0.8688(10) 0.3332(11) 0.0177(17) Uani 1 1 d . . . . .
H5 H 0.5772 0.9585 0.3872 0.021 Uiso 1 1 calc R U . . .
C6 C 0.5872(5) 0.7316(12) 0.4101(10) 0.0158(18) Uani 1 1 d . . . . .
C7 C 0.6748(5) 0.7344(9) 0.5746(10) 0.0143(15) Uani 1 1 d . . . . .
N1 N 0.7125(5) 0.8612(9) 0.6522(9) 0.0171(15) Uani 1 1 d D . . . .
H1 H 0.676(6) 0.938(7) 0.618(12) 0.021 Uiso 1 1 d D U . . .
C8 C 0.7967(6) 0.8703(9) 0.8176(11) 0.0194(17) Uani 1 1 d . . . . .
H8 H 0.7725 0.8776 0.9116 0.023 Uiso 1 1 calc R U . . .
H8A H 0.8363 0.9599 0.8208 0.023 Uiso 1 1 calc R U . . .
C9 C 0.8611(5) 0.7327(13) 0.8425(10) 0.021(2) Uani 1 1 d . . . . .
H9 H 0.8946 0.7343 0.7610 0.026 Uiso 1 1 calc R U . . .
H9A H 0.9125 0.7308 0.9608 0.026 Uiso 1 1 calc R U . . .
C10 C 0.7965(6) 0.5967(11) 0.8116(10) 0.0173(16) Uani 1 1 d . . . . .
H10 H 0.8365 0.5069 0.8184 0.021 Uiso 1 1 calc R U . . .
H10A H 0.7686 0.5894 0.9009 0.021 Uiso 1 1 calc R U . . .
N2 N 0.7153(5) 0.6066(8) 0.6399(9) 0.0129(14) Uani 1 1 d . . . . .
H2A H 0.6935 0.5253 0.5798 0.016 Uiso 1 1 calc R U . . .

loop_
_atom_site_aniso_label
_atom_site_aniso_U_11
_atom_site_aniso_U_22
_atom_site_aniso_U_33
_atom_site_aniso_U_23
_atom_site_aniso_U_13
_atom_site_aniso_U_12
Br1 0.0201(4) 0.0227(4) 0.0242(4) 0.0019(4) 0.0042(3) 0.0029(4)
Co1 0.0184(7) 0.0159(8) 0.0209(8) 0.000 0.0074(6) 0.000
O1 0.018(3) 0.022(3) 0.025(3) 0.002(3) 0.007(2) 0.001(2)
C1 0.020(4) 0.017(4) 0.027(5) 0.008(4) 0.012(4) 0.001(4)
C2 0.024(4) 0.021(5) 0.017(4) -0.002(4) 0.002(3) -0.002(4)
C3 0.013(3) 0.015(4) 0.010(3) 0.004(3) 0.003(2) 0.004(3)
C4 0.020(4) 0.021(5) 0.019(4) 0.005(3) 0.010(3) 0.012(3)
C5 0.017(4) 0.021(5) 0.016(4) -0.002(3) 0.006(3) 0.004(3)
C6 0.010(3) 0.022(5) 0.016(3) -0.007(4) 0.005(3) 0.006(3)
C7 0.016(3) 0.008(4) 0.021(4) 0.001(3) 0.009(3) 0.000(3)
N1 0.018(3) 0.014(4) 0.018(4) -0.004(3) 0.006(3) -0.003(3)
C8 0.015(4) 0.019(4) 0.021(4) 0.000(3) 0.003(3) -0.002(3)
C9 0.015(3) 0.027(6) 0.020(4) 0.001(4) 0.004(3) 0.001(4)
C10 0.016(4) 0.019(4) 0.014(4) 0.009(3) 0.004(3) 0.006(3)
N2 0.006(3) 0.010(3) 0.016(3) 0.002(3) -0.003(2) 0.000(2)

loop_
_atom_type_symbol
_atom_type_description
_atom_type_scat_dispersion_real
_atom_type_scat_dispersion_imag
_atom_type_scat_source
C C 0.0033 0.0016 'International Tables Vol C Tables 4.2.6.8 and 6.1.1.4'
H H 0.0000 0.0000 'International Tables Vol C Tables 4.2.6.8 and 6.1.1.4'
N N 0.0061 0.0033 'International Tables Vol C Tables 4.2.6.8 and 6.1.1.4'
O O 0.0106 0.0060 'International Tables Vol C Tables 4.2.6.8 and 6.1.1.4'
Co Co 0.3494 0.9721 'International Tables Vol C Tables 4.2.6.8 and 6.1.1.4'
Br Br -0.2901 2.4595 'International Tables Vol C Tables 4.2.6.8 and 6.1.1.4'

loop_
_geom_angle_atom_site_label_1
_geom_angle_atom_site_label_2
_geom_angle_atom_site_label_3
_geom_angle
_geom_angle_site_symmetry_1
_geom_angle_site_symmetry_3
O1 Co1 O1 107.7(4) . 2_656
O1 Co1 Br1 96.55(18) . .
O1 Co1 Br1 117.41(18) 2_656 .
O1 Co1 Br1 117.41(18) . 2_656
O1 Co1 Br1 96.55(18) 2_656 2_656
Br1 Co1 Br1 121.76(8) . 2_656
C1 O1 Co1 124.7(5) . .
O1 C1 C6 122.0(8) . .
O1 C1 C2 118.9(8) . .
C6 C1 C2 119.0(8) . .
C3 C2 C1 121.5(8) . .
C3 C2 H2 119.3 . .
C1 C2 H2 119.3 . .
C2 C3 C4 120.4(7) . .
C2 C3 H3 119.8 . .
C4 C3 H3 119.8 . .
C3 C4 C5 119.0(7) . .
C3 C4 H4 120.5 . .
C5 C4 H4 120.5 . .
C4 C5 C6 120.5(8) . .
C4 C5 H5 119.7 . .
C6 C5 H5 119.7 . .
C1 C6 C5 119.3(7) . .
C1 C6 C7 122.7(9) . .
C5 C6 C7 117.9(8) . .
N2 C7 N1 121.1(7) . .
N2 C7 C6 117.6(8) . .
N1 C7 C6 121.3(8) . .
C7 N1 C8 123.6(7) . .
C7 N1 H1 117(7) . .
C8 N1 H1 117(7) . .
N1 C8 C9 109.4(7) . .
N1 C8 H8 109.8 . .
C9 C8 H8 109.8 . .
N1 C8 H8A 109.8 . .
C9 C8 H8A 109.8 . .
H8 C8 H8A 108.2 . .
C10 C9 C8 109.1(6) . .
C10 C9 H9 109.9 . .
C8 C9 H9 109.9 . .
C10 C9 H9A 109.9 . .
C8 C9 H9A 109.9 . .
H9 C9 H9A 108.3 . .
N2 C10 C9 109.3(7) . .
N2 C10 H10 109.8 . .
C9 C10 H10 109.8 . .
N2 C10 H10A 109.8 . .
C9 C10 H10A 109.8 . .
H10 C10 H10A 108.3 . .
C7 N2 C10 121.6(7) . .
C7 N2 H2A 119.2 . .
C10 N2 H2A 119.2 . .

loop_
_geom_bond_atom_site_label_1
_geom_bond_atom_site_label_2
_geom_bond_distance
_geom_bond_site_symmetry_2
Br1 Co1 2.4098(11) .
Co1 O1 1.949(6) .
Co1 O1 1.949(6) 2_656
Co1 Br1 2.4098(11) 2_656
O1 C1 1.333(11) .
C1 C6 1.393(14) .
C1 C2 1.410(12) .
C2 C3 1.364(12) .
C2 H2 0.9500 .
C3 C4 1.397(12) .
C3 H3 0.9500 .
C4 C5 1.401(11) .
C4 H4 0.9500 .
C5 C6 1.416(13) .
C5 H5 0.9500 .
C6 C7 1.481(10) .
C7 N2 1.317(10) .
C7 N1 1.329(11) .
N1 C8 1.463(11) .
N1 H1 0.86(2) .
C8 C9 1.526(13) .
C8 H8 0.9900 .
C8 H8A 0.9900 .
C9 C10 1.511(14) .
C9 H9 0.9900 .
C9 H9A 0.9900 .
C10 N2 1.479(10) .
C10 H10 0.9900 .
C10 H10A 0.9900 .
N2 H2A 0.8800 .

loop_
_geom_hbond_atom_site_label_D
_geom_hbond_atom_site_label_H
_geom_hbond_atom_site_label_A
_geom_hbond_distance_DH
_geom_hbond_distance_HA
_geom_hbond_distance_DA
_geom_hbond_angle_DHA
_geom_hbond_site_symmetry_A
N1 H1 Br1 0.86(2) 2.66(6) 3.401(8) 146(8) 1_565
N2 H2A O1 0.88 1.89 2.583(9) 134.4 .

loop_
_geom_torsion_atom_site_label_1
_geom_torsion_atom_site_label_2
_geom_torsion_atom_site_label_3
_geom_torsion_atom_site_label_4
_geom_torsion
_geom_torsion_site_symmetry_1
_geom_torsion_site_symmetry_2
_geom_torsion_site_symmetry_3
_geom_torsion_site_symmetry_4
Co1 O1 C1 C6 110.4(8) . . . .
Co1 O1 C1 C2 -66.0(10) . . . .
O1 C1 C2 C3 -179.4(8) . . . .
C6 C1 C2 C3 4.1(12) . . . .
C1 C2 C3 C4 -6.5(12) . . . .
C2 C3 C4 C5 4.7(11) . . . .
C3 C4 C5 C6 -0.7(12) . . . .
O1 C1 C6 C5 -176.5(8) . . . .
C2 C1 C6 C5 -0.1(11) . . . .
O1 C1 C6 C7 1.4(12) . . . .
C2 C1 C6 C7 177.8(7) . . . .
C4 C5 C6 C1 -1.6(11) . . . .
C4 C5 C6 C7 -179.5(6) . . . .
C1 C6 C7 N2 6.2(11) . . . .
C5 C6 C7 N2 -175.9(7) . . . .
C1 C6 C7 N1 -174.9(7) . . . .
C5 C6 C7 N1 2.9(11) . . . .
N2 C7 N1 C8 -3.5(12) . . . .
C6 C7 N1 C8 177.7(6) . . . .
C7 N1 C8 C9 26.5(11) . . . .
N1 C8 C9 C10 -51.3(8) . . . .
C8 C9 C10 N2 55.0(8) . . . .
N1 C7 N2 C10 7.5(10) . . . .
C6 C7 N2 C10 -173.7(6) . . . .
C9 C10 N2 C7 -34.3(10) . . . .
